data_7117235
loop_
_publ_author_name
'Tianyou Qin'
'Lu Cheng'
'Sean Xiao-An Zhang'
'Weiwei Liao'

_publ_section_title
;
 Stereoselective synthesis of organosulfur compounds incorporating
 N-aromatic heterocyclic motifs and quaternary carbon centers via a
 sulfa-Michael triggered tandem reaction
;
_journal_name_full Chem.Commun.
_journal_page_first 9714
_journal_paper_doi 10.1039/C5cc01875G
_journal_volume 51
_journal_year 2015
_chemical_formula_moiety 'C32 H24 N2 O S'
_chemical_formula_sum 'C32 H24 N2 O S'
_chemical_formula_weight 484.59
_chemical_name_systematic
; 
 ? 
;
_space_group_IT_number 2
_symmetry_cell_setting triclinic
_symmetry_space_group_name_Hall '-P 1'
_symmetry_space_group_name_H-M 'P -1'
_atom_sites_solution_hydrogens geom
_atom_sites_solution_primary direct
_atom_sites_solution_secondary difmap
_audit_creation_method SHELXL-97
_audit_update_record
;
2015-02-12 deposited with the CCDC.
2015-05-06 downloaded from the CCDC.
;
_cell_angle_alpha 104.00(3)
_cell_angle_beta 109.97(3)
_cell_angle_gamma 102.72(3)
_cell_formula_units_Z 2
_cell_length_a 9.4724(19)
_cell_length_b 12.292(3)
_cell_length_c 12.563(3)
_cell_measurement_reflns_used 9060
_cell_measurement_temperature 293(2)
_cell_measurement_theta_max 27.57
_cell_measurement_theta_min 3.00
_cell_volume 1258.3(7)
_computing_cell_refinement RAPID-AUTO
_computing_data_collection 'RAPID-AUTO (Rigaku Corporation, 1998)'
_computing_data_reduction 'CrystalStructure (Rigaku/MSC and Rigaku Corporation, 2002)'
_computing_molecular_graphics 'SHELXTL (Sheldrick, 2008)'
_computing_publication_material SHELXL-97
_computing_structure_refinement 'SHELXL-97 (Sheldrick, 2008)'
_computing_structure_solution 'SHELXS-97 (Sheldrick, 2008)'
_diffrn_ambient_temperature 293(2)
_diffrn_measured_fraction_theta_full 0.991
_diffrn_measured_fraction_theta_max 0.991
_diffrn_measurement_device_type 'Rigaku RAXIS-RAPID'
_diffrn_measurement_method '\w scans'
_diffrn_radiation_monochromator graphite
_diffrn_radiation_source 'fine-focus sealed tube'
_diffrn_radiation_type MoK\a
_diffrn_radiation_wavelength 0.71073
_diffrn_reflns_av_R_equivalents 0.0392
_diffrn_reflns_av_sigmaI/netI 0.0566
_diffrn_reflns_limit_h_max 12
_diffrn_reflns_limit_h_min -11
_diffrn_reflns_limit_k_max 15
_diffrn_reflns_limit_k_min -15
_diffrn_reflns_limit_l_max 16
_diffrn_reflns_limit_l_min -16
_diffrn_reflns_number 12455
_diffrn_reflns_theta_full 27.48
_diffrn_reflns_theta_max 27.48
_diffrn_reflns_theta_min 2.99
_exptl_absorpt_coefficient_mu 0.157
_exptl_absorpt_correction_T_max 0.9845
_exptl_absorpt_correction_T_min 0.9799
_exptl_absorpt_correction_type multi-scan
_exptl_crystal_colour colorless
_exptl_crystal_density_diffrn 1.279
_exptl_crystal_density_method 'not measured'
_exptl_crystal_description block
_exptl_crystal_F_000 508
_exptl_crystal_size_max 0.13
_exptl_crystal_size_mid 0.12
_exptl_crystal_size_min 0.10
_refine_diff_density_max 0.339
_refine_diff_density_min -0.296
_refine_diff_density_rms 0.095
_refine_ls_extinction_method none
_refine_ls_goodness_of_fit_ref 1.031
_refine_ls_hydrogen_treatment constr
_refine_ls_matrix_type full
_refine_ls_number_parameters 325
_refine_ls_number_reflns 5714
_refine_ls_number_restraints 0
_refine_ls_restrained_S_all 1.031
_refine_ls_R_factor_all 0.0856
_refine_ls_R_factor_gt 0.0548
_refine_ls_shift/su_max 0.001
_refine_ls_shift/su_mean 0.000
_refine_ls_structure_factor_coef Fsqd
_refine_ls_weighting_details 'calc w=1/[\s^2^(Fo^2^)+(0.1079P)^2^+0.0000P] where P=(Fo^2^+2Fc^2^)/3'
_refine_ls_weighting_scheme calc
_refine_ls_wR_factor_gt 0.1578
_refine_ls_wR_factor_ref 0.1836
_reflns_number_gt 3775
_reflns_number_total 5714
_reflns_threshold_expression >2sigma(I)
_cod_data_source_file c5cc01875g3.cif
_cod_data_source_block 9q74c
_cod_original_cell_volume 1258.3(4)
_cod_database_code 7117235

loop_
_symmetry_equiv_pos_as_xyz
'x, y, z'
'-x, -y, -z'

loop_
_atom_site_label
_atom_site_type_symbol
_atom_site_fract_x
_atom_site_fract_y
_atom_site_fract_z
_atom_site_U_iso_or_equiv
_atom_site_adp_type
_atom_site_occupancy
_atom_site_symmetry_multiplicity
_atom_site_calc_flag
_atom_site_refinement_flags
_atom_site_disorder_assembly
_atom_site_disorder_group
C1 C 0.6378(3) 0.0771(2) 0.1502(2) 0.0468(6) Uani 1 1 d . . .
H1 H 0.7041 0.0683 0.1110 0.056 Uiso 1 1 calc R . .
C2 C 0.5937(3) -0.0080(2) 0.1946(2) 0.0481(6) Uani 1 1 d . . .
H2 H 0.6275 -0.0738 0.1844 0.058 Uiso 1 1 calc R . .
C3 C 0.4955(2) 0.0046(2) 0.25686(19) 0.0423(5) Uani 1 1 d . . .
C4 C 0.4432(3) -0.0798(2) 0.3065(2) 0.0543(7) Uani 1 1 d . . .
H4 H 0.4737 -0.1472 0.2987 0.065 Uiso 1 1 calc R . .
C5 C 0.3492(3) -0.0632(3) 0.3653(3) 0.0622(8) Uani 1 1 d . . .
H5 H 0.3156 -0.1194 0.3972 0.075 Uiso 1 1 calc R . .
C6 C 0.3023(3) 0.0375(2) 0.3783(2) 0.0542(6) Uani 1 1 d . . .
H6 H 0.2383 0.0479 0.4193 0.065 Uiso 1 1 calc R . .
C7 C 0.3494(3) 0.1208(2) 0.3315(2) 0.0458(5) Uani 1 1 d . . .
H7 H 0.3174 0.1875 0.3410 0.055 Uiso 1 1 calc R . .
C8 C 0.4466(2) 0.10632(19) 0.26860(18) 0.0375(5) Uani 1 1 d . . .
C9 C 0.4981(2) 0.18818(19) 0.21482(18) 0.0359(5) Uani 1 1 d . . .
C10 C 0.4383(2) 0.29359(18) 0.21595(18) 0.0338(4) Uani 1 1 d . . .
H10 H 0.4515 0.3314 0.2985 0.041 Uiso 1 1 calc R . .
C11 C 0.2598(2) 0.25141(19) 0.13384(19) 0.0370(5) Uani 1 1 d . . .
C12 C 0.1941(3) 0.1603(2) 0.0228(2) 0.0506(6) Uani 1 1 d . . .
H12 H 0.2593 0.1249 -0.0033 0.061 Uiso 1 1 calc R . .
C13 C 0.0321(3) 0.1216(3) -0.0492(3) 0.0662(8) Uani 1 1 d . . .
H13 H -0.0106 0.0611 -0.1237 0.079 Uiso 1 1 calc R . .
C14 C -0.0660(3) 0.1727(3) -0.0107(3) 0.0686(9) Uani 1 1 d . . .
H14 H -0.1748 0.1462 -0.0589 0.082 Uiso 1 1 calc R . .
C15 C -0.0025(3) 0.2625(3) 0.0985(3) 0.0645(8) Uani 1 1 d . . .
H15 H -0.0681 0.2973 0.1247 0.077 Uiso 1 1 calc R . .
C16 C 0.1597(3) 0.3014(2) 0.1701(2) 0.0488(6) Uani 1 1 d . . .
H16 H 0.2019 0.3626 0.2440 0.059 Uiso 1 1 calc R . .
C17 C 0.5395(2) 0.38856(18) 0.18400(18) 0.0344(5) Uani 1 1 d . . .
C18 C 0.5097(3) 0.3390(2) 0.0556(2) 0.0431(5) Uani 1 1 d . . .
C19 C 0.7179(2) 0.42784(19) 0.27275(18) 0.0351(5) Uani 1 1 d . . .
C20 C 0.8487(2) 0.4940(2) 0.2481(2) 0.0393(5) Uani 1 1 d . . .
C21 C 0.8260(3) 0.5246(2) 0.1452(2) 0.0522(6) Uani 1 1 d . . .
H21 H 0.7237 0.5031 0.0857 0.063 Uiso 1 1 calc R . .
C22 C 0.9554(3) 0.5868(3) 0.1316(3) 0.0660(8) Uani 1 1 d . . .
H22 H 0.9396 0.6066 0.0625 0.079 Uiso 1 1 calc R . .
C23 C 1.1072(3) 0.6197(3) 0.2193(3) 0.0695(9) Uani 1 1 d . . .
H23 H 1.1940 0.6590 0.2082 0.083 Uiso 1 1 calc R . .
C24 C 1.1304(3) 0.5943(3) 0.3237(3) 0.0647(8) Uani 1 1 d . . .
H24 H 1.2323 0.6201 0.3849 0.078 Uiso 1 1 calc R . .
C25 C 1.0022(3) 0.5305(2) 0.3376(2) 0.0484(6) Uani 1 1 d . . .
H25 H 1.0189 0.5118 0.4073 0.058 Uiso 1 1 calc R . .
C26 C 0.4870(2) 0.50134(19) 0.1961(2) 0.0420(5) Uani 1 1 d . . .
H26A H 0.3741 0.4764 0.1450 0.050 Uiso 1 1 calc R . .
H26B H 0.5428 0.5528 0.1653 0.050 Uiso 1 1 calc R . .
C27 C 0.7220(3) 0.6825(2) 0.4087(2) 0.0408(5) Uani 1 1 d . . .
C28 C 0.7736(3) 0.7561(2) 0.3521(2) 0.0500(6) Uani 1 1 d . . .
H28 H 0.7037 0.7542 0.2782 0.060 Uiso 1 1 calc R . .
C29 C 0.9288(3) 0.8323(3) 0.4055(3) 0.0664(8) Uani 1 1 d . . .
H29 H 0.9637 0.8804 0.3666 0.080 Uiso 1 1 calc R . .
C30 C 1.0316(3) 0.8374(3) 0.5154(3) 0.0743(9) Uani 1 1 d . . .
H30 H 1.1353 0.8902 0.5517 0.089 Uiso 1 1 calc R . .
C31 C 0.9817(3) 0.7645(3) 0.5724(3) 0.0715(9) Uani 1 1 d . . .
H31 H 1.0517 0.7679 0.6470 0.086 Uiso 1 1 calc R . .
C32 C 0.8268(3) 0.6861(3) 0.5184(2) 0.0542(6) Uani 1 1 d . . .
H32 H 0.7935 0.6358 0.5561 0.065 Uiso 1 1 calc R . .
N1 N 0.5910(2) 0.17516(17) 0.15951(17) 0.0424(4) Uani 1 1 d . . .
N2 N 0.4770(3) 0.3061(2) -0.04546(18) 0.0625(6) Uani 1 1 d . . .
O1 O 0.74727(17) 0.40965(15) 0.36717(13) 0.0454(4) Uani 1 1 d . . .
S1 S 0.52118(7) 0.58748(6) 0.34657(6) 0.0493(2) Uani 1 1 d . . .

loop_
_atom_site_aniso_label
_atom_site_aniso_U_11
_atom_site_aniso_U_22
_atom_site_aniso_U_33
_atom_site_aniso_U_23
_atom_site_aniso_U_13
_atom_site_aniso_U_12
C1 0.0517(13) 0.0447(13) 0.0460(12) 0.0123(10) 0.0219(10) 0.0209(10)
C2 0.0514(13) 0.0375(13) 0.0508(13) 0.0140(10) 0.0143(11) 0.0191(10)
C3 0.0415(11) 0.0334(11) 0.0404(11) 0.0134(9) 0.0067(9) 0.0072(9)
C4 0.0617(15) 0.0371(13) 0.0579(15) 0.0243(11) 0.0146(12) 0.0127(11)
C5 0.0693(17) 0.0510(16) 0.0636(16) 0.0344(14) 0.0234(14) 0.0055(13)
C6 0.0583(15) 0.0555(16) 0.0524(14) 0.0271(12) 0.0269(12) 0.0101(12)
C7 0.0483(13) 0.0423(13) 0.0493(13) 0.0208(10) 0.0213(10) 0.0125(10)
C8 0.0344(10) 0.0329(11) 0.0363(10) 0.0138(9) 0.0069(8) 0.0051(8)
C9 0.0350(10) 0.0309(11) 0.0357(10) 0.0119(8) 0.0102(8) 0.0062(8)
C10 0.0345(10) 0.0296(10) 0.0341(10) 0.0126(8) 0.0116(8) 0.0072(8)
C11 0.0350(10) 0.0324(11) 0.0413(11) 0.0188(9) 0.0112(9) 0.0078(8)
C12 0.0431(13) 0.0412(13) 0.0507(13) 0.0108(11) 0.0097(10) 0.0044(10)
C13 0.0556(16) 0.0528(17) 0.0563(15) 0.0143(13) 0.0016(13) -0.0047(13)
C14 0.0343(13) 0.075(2) 0.081(2) 0.0410(17) 0.0048(13) 0.0042(12)
C15 0.0414(14) 0.079(2) 0.084(2) 0.0463(18) 0.0237(14) 0.0224(13)
C16 0.0436(12) 0.0495(14) 0.0552(14) 0.0245(11) 0.0193(11) 0.0142(10)
C17 0.0359(10) 0.0304(10) 0.0326(10) 0.0136(8) 0.0102(8) 0.0067(8)
C18 0.0483(12) 0.0336(12) 0.0393(12) 0.0163(9) 0.0120(9) 0.0051(9)
C19 0.0365(10) 0.0313(11) 0.0351(10) 0.0123(8) 0.0115(8) 0.0115(8)
C20 0.0365(11) 0.0357(12) 0.0455(12) 0.0139(9) 0.0171(9) 0.0117(8)
C21 0.0456(13) 0.0528(15) 0.0554(14) 0.0268(12) 0.0178(11) 0.0077(10)
C22 0.0711(18) 0.0615(18) 0.0723(18) 0.0321(15) 0.0393(15) 0.0097(14)
C23 0.0544(16) 0.0624(19) 0.092(2) 0.0221(17) 0.0427(16) 0.0046(13)
C24 0.0381(13) 0.0678(19) 0.0787(19) 0.0161(15) 0.0239(13) 0.0110(12)
C25 0.0393(12) 0.0524(15) 0.0525(13) 0.0149(11) 0.0196(10) 0.0165(10)
C26 0.0362(11) 0.0316(11) 0.0483(12) 0.0169(9) 0.0068(9) 0.0069(8)
C27 0.0411(11) 0.0348(11) 0.0416(11) 0.0078(9) 0.0148(9) 0.0136(9)
C28 0.0494(13) 0.0417(13) 0.0484(13) 0.0152(11) 0.0119(10) 0.0094(10)
C29 0.0566(16) 0.0518(17) 0.0704(18) 0.0162(14) 0.0189(14) -0.0018(12)
C30 0.0467(15) 0.066(2) 0.0695(19) -0.0018(16) 0.0070(14) -0.0001(13)
C31 0.0611(17) 0.076(2) 0.0475(14) 0.0022(14) 0.0010(13) 0.0236(15)
C32 0.0606(15) 0.0573(16) 0.0415(12) 0.0142(11) 0.0179(11) 0.0224(12)
N1 0.0438(10) 0.0400(11) 0.0441(10) 0.0155(8) 0.0188(8) 0.0135(8)
N2 0.0858(16) 0.0472(13) 0.0383(11) 0.0169(9) 0.0161(10) 0.0058(11)
O1 0.0423(8) 0.0502(10) 0.0379(8) 0.0202(7) 0.0095(6) 0.0108(7)
S1 0.0420(3) 0.0433(4) 0.0605(4) 0.0123(3) 0.0244(3) 0.0117(2)

loop_
_atom_type_symbol
_atom_type_description
_atom_type_scat_dispersion_real
_atom_type_scat_dispersion_imag
_atom_type_scat_source
C C 0.0033 0.0016 'International Tables Vol C Tables 4.2.6.8 and 6.1.1.4'
H H 0.0000 0.0000 'International Tables Vol C Tables 4.2.6.8 and 6.1.1.4'
N N 0.0061 0.0033 'International Tables Vol C Tables 4.2.6.8 and 6.1.1.4'
O O 0.0106 0.0060 'International Tables Vol C Tables 4.2.6.8 and 6.1.1.4'
S S 0.1246 0.1234 'International Tables Vol C Tables 4.2.6.8 and 6.1.1.4'

loop_
_geom_angle_atom_site_label_1
_geom_angle_atom_site_label_2
_geom_angle_atom_site_label_3
_geom_angle
_geom_angle_site_symmetry_1
_geom_angle_site_symmetry_3
C2 C1 N1 124.1(2) . .
C2 C1 H1 118.0 . .
N1 C1 H1 118.0 . .
C1 C2 C3 119.0(2) . .
C1 C2 H2 120.5 . .
C3 C2 H2 120.5 . .
C2 C3 C4 123.1(2) . .
C2 C3 C8 117.9(2) . .
C4 C3 C8 119.0(2) . .
C5 C4 C3 120.6(3) . .
C5 C4 H4 119.7 . .
C3 C4 H4 119.7 . .
C4 C5 C6 120.7(2) . .
C4 C5 H5 119.7 . .
C6 C5 H5 119.7 . .
C7 C6 C5 120.7(3) . .
C7 C6 H6 119.6 . .
C5 C6 H6 119.6 . .
C6 C7 C8 120.4(2) . .
C6 C7 H7 119.8 . .
C8 C7 H7 119.8 . .
C7 C8 C3 118.7(2) . .
C7 C8 C9 123.8(2) . .
C3 C8 C9 117.6(2) . .
N1 C9 C8 123.1(2) . .
N1 C9 C10 117.10(19) . .
C8 C9 C10 119.74(19) . .
C9 C10 C11 110.60(17) . .
C9 C10 C17 111.61(17) . .
C11 C10 C17 112.58(17) . .
C9 C10 H10 107.2 . .
C11 C10 H10 107.2 . .
C17 C10 H10 107.2 . .
C16 C11 C12 118.2(2) . .
C16 C11 C10 120.5(2) . .
C12 C11 C10 121.2(2) . .
C13 C12 C11 120.5(3) . .
C13 C12 H12 119.8 . .
C11 C12 H12 119.8 . .
C14 C13 C12 120.2(3) . .
C14 C13 H13 119.9 . .
C12 C13 H13 119.9 . .
C15 C14 C13 119.8(2) . .
C15 C14 H14 120.1 . .
C13 C14 H14 120.1 . .
C14 C15 C16 119.8(3) . .
C14 C15 H15 120.1 . .
C16 C15 H15 120.1 . .
C11 C16 C15 121.4(3) . .
C11 C16 H16 119.3 . .
C15 C16 H16 119.3 . .
C18 C17 C19 113.54(18) . .
C18 C17 C10 109.02(17) . .
C19 C17 C10 109.16(16) . .
C18 C17 C26 105.70(18) . .
C19 C17 C26 108.05(16) . .
C10 C17 C26 111.36(18) . .
N2 C18 C17 173.8(3) . .
O1 C19 C20 120.44(19) . .
O1 C19 C17 117.45(19) . .
C20 C19 C17 121.94(18) . .
C25 C20 C21 118.8(2) . .
C25 C20 C19 116.5(2) . .
C21 C20 C19 124.6(2) . .
C22 C21 C20 120.0(2) . .
C22 C21 H21 120.0 . .
C20 C21 H21 120.0 . .
C23 C22 C21 120.6(3) . .
C23 C22 H22 119.7 . .
C21 C22 H22 119.7 . .
C22 C23 C24 119.8(3) . .
C22 C23 H23 120.1 . .
C24 C23 H23 120.1 . .
C23 C24 C25 120.1(3) . .
C23 C24 H24 120.0 . .
C25 C24 H24 120.0 . .
C24 C25 C20 120.6(3) . .
C24 C25 H25 119.7 . .
C20 C25 H25 119.7 . .
C17 C26 S1 116.11(15) . .
C17 C26 H26A 108.3 . .
S1 C26 H26A 108.3 . .
C17 C26 H26B 108.3 . .
S1 C26 H26B 108.3 . .
H26A C26 H26B 107.4 . .
C32 C27 C28 119.5(2) . .
C32 C27 S1 118.9(2) . .
C28 C27 S1 121.61(17) . .
C29 C28 C27 120.0(2) . .
C29 C28 H28 120.0 . .
C27 C28 H28 120.0 . .
C30 C29 C28 120.5(3) . .
C30 C29 H29 119.8 . .
C28 C29 H29 119.8 . .
C29 C30 C31 120.1(3) . .
C29 C30 H30 120.0 . .
C31 C30 H30 120.0 . .
C30 C31 C32 119.9(3) . .
C30 C31 H31 120.1 . .
C32 C31 H31 120.1 . .
C27 C32 C31 120.1(3) . .
C27 C32 H32 119.9 . .
C31 C32 H32 119.9 . .
C9 N1 C1 118.3(2) . .
C27 S1 C26 103.57(11) . .

loop_
_geom_bond_atom_site_label_1
_geom_bond_atom_site_label_2
_geom_bond_distance
_geom_bond_site_symmetry_2
C1 C2 1.352(4) .
C1 N1 1.366(3) .
C1 H1 0.9300 .
C2 C3 1.415(3) .
C2 H2 0.9300 .
C3 C4 1.418(3) .
C3 C8 1.418(3) .
C4 C5 1.354(4) .
C4 H4 0.9300 .
C5 C6 1.396(4) .
C5 H5 0.9300 .
C6 C7 1.365(3) .
C6 H6 0.9300 .
C7 C8 1.416(3) .
C7 H7 0.9300 .
C8 C9 1.430(3) .
C9 N1 1.307(3) .
C9 C10 1.523(3) .
C10 C11 1.534(3) .
C10 C17 1.562(3) .
C10 H10 0.9800 .
C11 C16 1.378(3) .
C11 C12 1.390(3) .
C12 C13 1.386(4) .
C12 H12 0.9300 .
C13 C14 1.381(5) .
C13 H13 0.9300 .
C14 C15 1.369(5) .
C14 H14 0.9300 .
C15 C16 1.387(3) .
C15 H15 0.9300 .
C16 H16 0.9300 .
C17 C18 1.480(3) .
C17 C19 1.558(3) .
C17 C26 1.564(3) .
C18 N2 1.140(3) .
C19 O1 1.210(2) .
C19 C20 1.493(3) .
C20 C25 1.390(3) .
C20 C21 1.393(3) .
C21 C22 1.382(3) .
C21 H21 0.9300 .
C22 C23 1.376(4) .
C22 H22 0.9300 .
C23 C24 1.377(4) .
C23 H23 0.9300 .
C24 C25 1.382(3) .
C24 H24 0.9300 .
C25 H25 0.9300 .
C26 S1 1.806(3) .
C26 H26A 0.9700 .
C26 H26B 0.9700 .
C27 C32 1.380(3) .
C27 C28 1.384(3) .
C27 S1 1.777(2) .
C28 C29 1.380(3) .
C28 H28 0.9300 .
C29 C30 1.368(4) .
C29 H29 0.9300 .
C30 C31 1.376(5) .
C30 H30 0.9300 .
C31 C32 1.387(4) .
C31 H31 0.9300 .
C32 H32 0.9300 .

loop_
_geom_torsion_atom_site_label_1
_geom_torsion_atom_site_label_2
_geom_torsion_atom_site_label_3
_geom_torsion_atom_site_label_4
_geom_torsion
_geom_torsion_site_symmetry_1
_geom_torsion_site_symmetry_2
_geom_torsion_site_symmetry_3
_geom_torsion_site_symmetry_4
N1 C1 C2 C3 -1.3(4) . . . .
C1 C2 C3 C4 180.0(2) . . . .
C1 C2 C3 C8 0.6(3) . . . .
C2 C3 C4 C5 180.0(2) . . . .
C8 C3 C4 C5 -0.6(3) . . . .
C3 C4 C5 C6 -0.2(4) . . . .
C4 C5 C6 C7 0.4(4) . . . .
C5 C6 C7 C8 0.1(4) . . . .
C6 C7 C8 C3 -0.8(3) . . . .
C6 C7 C8 C9 178.6(2) . . . .
C2 C3 C8 C7 -179.48(19) . . . .
C4 C3 C8 C7 1.1(3) . . . .
C2 C3 C8 C9 1.0(3) . . . .
C4 C3 C8 C9 -178.42(18) . . . .
C7 C8 C9 N1 178.3(2) . . . .
C3 C8 C9 N1 -2.2(3) . . . .
C7 C8 C9 C10 -4.3(3) . . . .
C3 C8 C9 C10 175.12(17) . . . .
N1 C9 C10 C11 109.0(2) . . . .
C8 C9 C10 C11 -68.5(2) . . . .
N1 C9 C10 C17 -17.2(3) . . . .
C8 C9 C10 C17 165.31(17) . . . .
C9 C10 C11 C16 138.1(2) . . . .
C17 C10 C11 C16 -96.3(2) . . . .
C9 C10 C11 C12 -40.3(3) . . . .
C17 C10 C11 C12 85.3(3) . . . .
C16 C11 C12 C13 0.3(4) . . . .
C10 C11 C12 C13 178.7(2) . . . .
C11 C12 C13 C14 -0.7(4) . . . .
C12 C13 C14 C15 0.6(5) . . . .
C13 C14 C15 C16 -0.2(4) . . . .
C12 C11 C16 C15 0.1(4) . . . .
C10 C11 C16 C15 -178.3(2) . . . .
C14 C15 C16 C11 -0.2(4) . . . .
C9 C10 C17 C18 68.7(2) . . . .
C11 C10 C17 C18 -56.4(2) . . . .
C9 C10 C17 C19 -55.9(2) . . . .
C11 C10 C17 C19 179.04(17) . . . .
C9 C10 C17 C26 -175.11(16) . . . .
C11 C10 C17 C26 59.8(2) . . . .
C19 C17 C18 N2 -142(2) . . . .
C10 C17 C18 N2 97(2) . . . .
C26 C17 C18 N2 -23(2) . . . .
C18 C17 C19 O1 -141.9(2) . . . .
C10 C17 C19 O1 -20.1(3) . . . .
C26 C17 C19 O1 101.2(2) . . . .
C18 C17 C19 C20 42.8(3) . . . .
C10 C17 C19 C20 164.62(19) . . . .
C26 C17 C19 C20 -74.1(2) . . . .
O1 C19 C20 C25 1.0(3) . . . .
C17 C19 C20 C25 176.2(2) . . . .
O1 C19 C20 C21 -176.5(2) . . . .
C17 C19 C20 C21 -1.4(4) . . . .
C25 C20 C21 C22 2.0(4) . . . .
C19 C20 C21 C22 179.5(2) . . . .
C20 C21 C22 C23 -0.4(5) . . . .
C21 C22 C23 C24 -2.4(5) . . . .
C22 C23 C24 C25 3.4(5) . . . .
C23 C24 C25 C20 -1.7(4) . . . .
C21 C20 C25 C24 -1.0(4) . . . .
C19 C20 C25 C24 -178.7(2) . . . .
C18 C17 C26 S1 -176.20(14) . . . .
C19 C17 C26 S1 -54.3(2) . . . .
C10 C17 C26 S1 65.5(2) . . . .
C32 C27 C28 C29 0.0(4) . . . .
S1 C27 C28 C29 177.3(2) . . . .
C27 C28 C29 C30 -1.3(5) . . . .
C28 C29 C30 C31 1.4(5) . . . .
C29 C30 C31 C32 -0.2(5) . . . .
C28 C27 C32 C31 1.2(4) . . . .
S1 C27 C32 C31 -176.2(2) . . . .
C30 C31 C32 C27 -1.1(4) . . . .
C8 C9 N1 C1 1.7(3) . . . .
C10 C9 N1 C1 -175.76(17) . . . .
C2 C1 N1 C9 0.1(3) . . . .
C32 C27 S1 C26 -127.5(2) . . . .
C28 C27 S1 C26 55.2(2) . . . .
C17 C26 S1 C27 84.84(17) . . . .
